data_4318119
loop_
_publ_author_name
'Shan-Ming Kuang'
'Douglas G. Cuttell'
'David R. McMillin'
'Phillip E. Fanwick'
'Richard A. Walton'

_publ_contact_author_address
;    Department of Chemistry
      Purdue University
      W. Lafayette
      IN 47907
      USA
;
_publ_contact_author_email fanwick@.xray.chem.purdue.edu
_publ_contact_author_fax 1(765)4940239
_publ_contact_author_name 'Phillip E. Fanwick'
_publ_contact_author_phone 1(765)4944572
_publ_section_title
;
 Synthesis and Structural Characterization of Cu(I) and Ni(II) Complexes
 that Contain the Bis[2-(diphenylphosphino)phenyl]ether Ligand. Novel
 Emission Properties for the Cu(I) Species
;
_journal_name_full 'Inorganic Chemistry'
_journal_page_first 3313
_journal_page_last 3322
_journal_paper_doi 10.1021/ic0201809
_journal_volume 41
_journal_year 2002
_chemical_formula_sum 'C36 H28 Cl2 Ni O P2'
_chemical_formula_weight 668.19
_chemical_name_systematic ' ?'
_space_group_IT_number 2
_symmetry_cell_setting triclinic
_symmetry_space_group_name_Hall '-P 1'
_symmetry_space_group_name_H-M 'P -1'
_atom_type_scat_source 'International Tables for Crystallography (Vol C)'
_cell_angle_alpha 79.8739(13)
_cell_angle_beta 76.6783(13)
_cell_angle_gamma 76.7340(9)
_cell_formula_units_Z 2
_cell_length_a 9.9627(2)
_cell_length_b 11.2002(3)
_cell_length_c 17.6107(4)
_cell_measurement_reflns_used 19812
_cell_measurement_temperature 149
_cell_measurement_theta_max 27
_cell_measurement_theta_min 5
_cell_volume 1845.43(8)
_computing_cell_refinement DENZO/SCALEPACK_(Otwinowski,_1996)
_computing_data_collection Collect_(Nonius,_1998)
_computing_data_reduction DENZO/SCALEPACK_(Otwinowski,_1996)
_computing_molecular_graphics
;
     ORTEP (Johnson, 1976)
     PLUTON (Spek, 1991)
;
_computing_publication_material CIF_VAX_MolEN_(Fair,_1990)
_computing_structure_refinement SHELX97_(Sheldrick,_1997)
_computing_structure_solution Direct_methods_(SIR97,_Altomare_et_al.,_1997)
_diffrn_ambient_temperature 149
_diffrn_measurement_device_type Nonius_KappaCCD
_diffrn_radiation_type MO-K\a
_diffrn_radiation_wavelength 0.71073
_diffrn_reflns_av_R_equivalents 0.034
_diffrn_reflns_limit_h_max 12
_diffrn_reflns_limit_h_min -12
_diffrn_reflns_limit_k_max 14
_diffrn_reflns_limit_k_min -14
_diffrn_reflns_limit_l_max 22
_diffrn_reflns_limit_l_min -22
_diffrn_reflns_number 19812
_diffrn_reflns_theta_max 27.49
_diffrn_reflns_theta_min 5.00
_exptl_absorpt_coefficient_mu 0.782
_exptl_absorpt_correction_T_max 0.8552
_exptl_absorpt_correction_T_min 0.6076
_exptl_absorpt_correction_type refined_empirical_(Otwinowski_&_Minor,_1996
_exptl_crystal_colour purple
_exptl_crystal_density_diffrn 1.20
_exptl_crystal_description needle
_exptl_crystal_F_000 688
_exptl_crystal_size_max 0.31
_exptl_crystal_size_mid 0.22
_exptl_crystal_size_min 0.20
_refine_diff_density_max 0.68
_refine_diff_density_min -0.48
_refine_ls_extinction_method none
_refine_ls_goodness_of_fit_ref 0.930
_refine_ls_hydrogen_treatment H_atoms_riding
_refine_ls_matrix_type full
_refine_ls_number_parameters 379
_refine_ls_number_reflns 8231
_refine_ls_number_restraints 0
_refine_ls_R_factor_gt 0.044
_refine_ls_shift/su_max 0.002
_refine_ls_structure_factor_coef Fsqd
_refine_ls_weighting_details '1/[\s^2^(Fo^2^)+(0.0777P)^2^+1.2218P] where P=(Fo^2^+2Fc^2^)/3  '
_refine_ls_weighting_scheme calc
_refine_ls_wR_factor_ref 0.122
_reflns_number_gt 6909
_reflns_number_total 8251
_reflns_threshold_expression >2.0\s(I)
_cod_data_source_file ic0201809_5.cif
_cod_data_source_block KSM58
_cod_depositor_comments
;
The following automatic conversions were performed:

'_refine_ls_weighting_scheme' value 'calc ' changed to 'calc'
according to the built-in table from CIF Core dictionary named
'cif_core.dic' version 2.4.1 from 2010-06-29.

Automatic conversion script
Id: cif_fix_values 1646 2011-03-28 12:23:43Z adriana 
;
_cod_original_cell_volume 1845.43(11)
_cod_original_formula_sum 'C36 H28 Cl2 Ni1 O1 P2'
_cod_database_code 4318119

loop_
_symmetry_equiv_pos_as_xyz
'x, y, z'
'-x, -y, -z'

loop_
_atom_site_aniso_label
_atom_site_aniso_U_11
_atom_site_aniso_U_22
_atom_site_aniso_U_33
_atom_site_aniso_U_12
_atom_site_aniso_U_13
_atom_site_aniso_U_23
Ni 0.01582(17) 0.02032(17) 0.02079(17) -0.00418(12) -0.00124(12) -0.00097(12)
Cl(1) 0.0212(3) 0.0268(3) 0.0411(4) -0.0062(2) -0.0129(3) 0.0050(3)
Cl(2) 0.0481(4) 0.0371(4) 0.0349(4) -0.0242(3) -0.0133(3) 0.0136(3)
P(1) 0.0242(3) 0.0193(3) 0.0166(3) -0.0028(2) -0.0004(2) -0.0024(2)
P(2) 0.0153(3) 0.0149(3) 0.0184(3) -0.0020(2) -0.0032(2) -0.0022(2)
O(12) 0.0176(8) 0.0187(8) 0.0182(8) -0.0041(6) -0.0023(6) -0.0036(6)
C(111) 0.0233(12) 0.0174(11) 0.0212(11) -0.0030(9) -0.0042(10) -0.0039(9)
C(112) 0.0176(11) 0.0136(10) 0.0221(11) -0.0039(8) -0.0040(9) -0.0042(9)
C(113) 0.0217(12) 0.0171(11) 0.0262(12) -0.0067(9) -0.0017(10) -0.0021(9)
C(114) 0.0203(13) 0.0240(12) 0.0423(15) -0.0102(10) -0.0037(11) -0.0063(11)
C(115) 0.0269(14) 0.0323(14) 0.0453(16) -0.0080(11) -0.0185(13) -0.0066(12)
C(116) 0.0378(16) 0.0308(14) 0.0252(13) -0.0091(12) -0.0133(12) -0.0056(11)
C(121) 0.0336(14) 0.0226(12) 0.0177(11) 0.0009(11) -0.0013(10) -0.0039(10)
C(122) 0.0441(17) 0.0277(13) 0.0217(13) -0.0033(12) -0.0053(12) -0.0019(11)
C(123) 0.070(2) 0.0234(13) 0.0257(14) 0.0038(14) -0.0149(15) -0.0054(11)
C(124) 0.058(2) 0.0363(17) 0.0306(15) 0.0222(15) -0.0117(15) -0.0119(13)
C(125) 0.0409(18) 0.053(2) 0.0382(17) 0.0131(16) 0.0036(15) -0.0090(15)
C(126) 0.0335(16) 0.0321(15) 0.0346(15) 0.0016(12) 0.0040(13) -0.0029(12)
C(131) 0.0427(16) 0.0240(13) 0.0185(12) -0.0032(12) -0.0026(11) -0.0017(10)
C(132) 0.105(3) 0.0276(15) 0.0234(14) -0.0118(17) -0.0162(17) -0.0029(12)
C(133) 0.174(5) 0.040(2) 0.0244(16) -0.022(3) -0.030(2) -0.0060(14)
C(134) 0.147(5) 0.046(2) 0.0184(14) -0.022(2) -0.022(2) 0.0011(14)
C(135) 0.099(3) 0.0366(17) 0.0268(15) -0.0208(19) -0.0168(18) 0.0067(13)
C(136) 0.058(2) 0.0317(15) 0.0220(13) -0.0128(14) -0.0070(13) -0.0009(11)
C(211) 0.0143(11) 0.0203(11) 0.0184(11) -0.0044(9) -0.0035(9) -0.0023(9)
C(212) 0.0156(11) 0.0211(11) 0.0186(11) -0.0063(9) -0.0019(9) -0.0048(9)
C(213) 0.0227(12) 0.0187(11) 0.0246(12) -0.0049(9) -0.0059(10) -0.0007(9)
C(214) 0.0275(13) 0.0274(13) 0.0185(11) -0.0087(11) -0.0060(10) 0.0038(10)
C(215) 0.0294(14) 0.0328(14) 0.0187(11) -0.0091(11) -0.0032(10) -0.0077(10)
C(216) 0.0224(12) 0.0211(11) 0.0210(11) -0.0028(9) -0.0036(10) -0.0051(9)
C(221) 0.0223(12) 0.0168(11) 0.0194(11) -0.0048(9) -0.0037(9) -0.0007(9)
C(222) 0.0279(14) 0.0214(12) 0.0339(14) -0.0005(10) -0.0071(11) -0.0079(11)
C(223) 0.0442(18) 0.0198(13) 0.0457(17) -0.0005(12) -0.0140(14) -0.0091(12)
C(224) 0.057(2) 0.0222(13) 0.0401(16) -0.0148(13) -0.0126(15) -0.0057(12)
C(225) 0.0411(17) 0.0355(16) 0.0481(18) -0.0191(13) -0.0163(14) -0.0072(13)
C(226) 0.0279(14) 0.0259(13) 0.0404(15) -0.0068(11) -0.0121(12) -0.0036(11)
C(231) 0.0189(11) 0.0149(10) 0.0248(12) -0.0004(9) -0.0056(10) -0.0054(9)
C(232) 0.0306(14) 0.0277(13) 0.0300(14) 0.0008(11) -0.0113(12) -0.0044(11)
C(233) 0.0442(18) 0.0339(15) 0.0469(18) 0.0044(13) -0.0292(15) -0.0083(13)
C(234) 0.0324(16) 0.0312(15) 0.070(2) 0.0024(12) -0.0316(16) -0.0145(15)
C(235) 0.0212(13) 0.0260(13) 0.062(2) -0.0028(11) -0.0124(13) -0.0121(13)
C(236) 0.0197(12) 0.0208(12) 0.0343(14) -0.0047(10) -0.0052(11) -0.0068(10)

loop_
_atom_site_label
_atom_site_fract_x
_atom_site_fract_y
_atom_site_fract_z
_atom_site_U_iso_or_equiv
_atom_site_thermal_displace_type
_atom_site_calc_flag
Ni 0.02269(3) 0.17787(3) 0.223731(18) 0.01949(10) Uani ?
Cl(1) -0.12346(7) 0.28206(6) 0.14709(4) 0.02952(19) Uani ?
Cl(2) -0.01381(8) 0.00666(7) 0.30344(4) 0.0389(2) Uani ?
P(1) 0.09255(7) 0.32098(6) 0.28017(4) 0.02088(17) Uani ?
P(2) 0.22577(6) 0.11168(5) 0.13576(3) 0.01638(17) Uani ?
O(12) 0.16365(17) 0.39346(14) 0.11214(9) 0.0181(5) Uani ?
C(111) 0.2587(3) 0.3629(2) 0.22714(14) 0.0207(7) Uani ?
C(112) 0.2780(2) 0.3914(2) 0.14528(14) 0.0174(6) Uani ?
C(113) 0.4040(3) 0.4178(2) 0.10032(15) 0.0218(7) Uani ?
C(114) 0.5137(3) 0.4131(2) 0.13745(17) 0.0281(8) Uani ?
C(115) 0.4983(3) 0.3842(3) 0.21803(18) 0.0324(8) Uani ?
C(116) 0.3711(3) 0.3600(3) 0.26300(16) 0.0295(8) Uani ?
C(121) -0.0347(3) 0.4660(2) 0.28358(14) 0.0262(7) Uani ?
C(122) 0.0021(3) 0.5821(3) 0.25895(15) 0.0322(8) Uani ?
C(123) -0.1006(4) 0.6887(3) 0.26809(17) 0.0407(9) Uani ?
C(124) -0.2373(4) 0.6818(3) 0.30095(18) 0.0454(10) Uani ?
C(125) -0.2762(4) 0.5669(3) 0.3252(2) 0.0493(11) Uani ?
C(126) -0.1746(3) 0.4599(3) 0.31566(17) 0.0367(9) Uani ?
C(131) 0.1130(3) 0.2801(2) 0.38251(15) 0.0297(8) Uani ?
C(132) 0.1198(5) 0.3693(3) 0.42611(18) 0.0517(12) Uani ?
C(133) 0.1375(7) 0.3371(3) 0.5040(2) 0.0774(19) Uani ?
C(134) 0.1433(6) 0.2147(3) 0.53782(19) 0.0697(18) Uani ?
C(135) 0.1354(5) 0.1268(3) 0.49519(18) 0.0535(12) Uani ?
C(136) 0.1206(4) 0.1577(3) 0.41777(16) 0.0371(9) Uani ?
C(211) 0.2414(2) 0.2141(2) 0.04265(13) 0.0175(6) Uani ?
C(212) 0.1978(2) 0.3425(2) 0.04164(13) 0.0180(6) Uani ?
C(213) 0.1846(3) 0.4203(2) -0.02754(14) 0.0219(7) Uani ?
C(214) 0.2215(3) 0.3720(2) -0.09832(14) 0.0245(7) Uani ?
C(215) 0.2725(3) 0.2462(2) -0.09968(15) 0.0262(7) Uani ?
C(216) 0.2797(3) 0.1681(2) -0.02948(14) 0.0216(7) Uani ?
C(221) 0.2196(3) -0.0357(2) 0.10778(14) 0.0196(6) Uani ?
C(222) 0.3307(3) -0.1369(2) 0.10897(16) 0.0278(8) Uani ?
C(223) 0.3197(3) -0.2481(3) 0.08931(19) 0.0361(9) Uani ?
C(224) 0.1986(4) -0.2598(3) 0.06895(18) 0.0379(10) Uani ?
C(225) 0.0869(3) -0.1596(3) 0.06759(19) 0.0382(10) Uani ?
C(226) 0.0964(3) -0.0484(3) 0.08731(17) 0.0304(8) Uani ?
C(231) 0.3913(3) 0.0844(2) 0.16860(14) 0.0195(6) Uani ?
C(232) 0.3938(3) 0.0319(2) 0.24676(16) 0.0296(8) Uani ?
C(233) 0.5181(3) 0.0086(3) 0.2743(2) 0.0399(10) Uani ?
C(234) 0.6393(3) 0.0377(3) 0.2248(2) 0.0414(10) Uani ?
C(235) 0.6371(3) 0.0876(3) 0.1481(2) 0.0352(9) Uani ?
C(236) 0.5144(3) 0.1111(2) 0.11934(16) 0.0244(7) Uani ?
H(113) 0.4148 0.4382 0.0460 0.0280 Uiso calc
H(114) 0.5990 0.4298 0.1077 0.0370 Uiso calc
H(115) 0.5730 0.3809 0.2422 0.0420 Uiso calc
H(116) 0.3605 0.3417 0.3174 0.0380 Uiso calc
H(122) 0.0949 0.5879 0.2365 0.0420 Uiso calc
H(123) -0.0760 0.7658 0.2517 0.0530 Uiso calc
H(124) -0.3047 0.7539 0.3072 0.0590 Uiso calc
H(125) -0.3693 0.5621 0.3475 0.0640 Uiso calc
H(126) -0.2003 0.3831 0.3309 0.0480 Uiso calc
H(132) 0.1126 0.4514 0.4033 0.0670 Uiso calc
H(133) 0.1453 0.3965 0.5327 0.1010 Uiso calc
H(134) 0.1527 0.1925 0.5900 0.0900 Uiso calc
H(135) 0.1400 0.0452 0.5186 0.0700 Uiso calc
H(136) 0.1157 0.0971 0.3891 0.0480 Uiso calc
H(213) 0.1511 0.5048 -0.0266 0.0280 Uiso calc
H(214) 0.2121 0.4240 -0.1450 0.0320 Uiso calc
H(215) 0.3018 0.2142 -0.1474 0.0340 Uiso calc
H(216) 0.3107 0.0834 -0.0307 0.0280 Uiso calc
H(222) 0.4127 -0.1297 0.1230 0.0360 Uiso calc
H(223) 0.3945 -0.3153 0.0899 0.0470 Uiso calc
H(224) 0.1915 -0.3349 0.0561 0.0490 Uiso calc
H(225) 0.0054 -0.1675 0.0533 0.0500 Uiso calc
H(226) 0.0209 0.0182 0.0870 0.0390 Uiso calc
H(232) 0.3122 0.0128 0.2800 0.0380 Uiso calc
H(233) 0.5202 -0.0267 0.3261 0.0520 Uiso calc
H(234) 0.7222 0.0235 0.2436 0.0540 Uiso calc
H(235) 0.7192 0.1058 0.1150 0.0460 Uiso calc
H(236) 0.5141 0.1447 0.0672 0.0320 Uiso calc

loop_
_geom_angle_atom_site_label_1
_geom_angle_atom_site_label_2
_geom_angle_atom_site_label_3
_geom_angle
_geom_angle_publ_flag
Cl(1) Ni Cl(2) 123.10(3) ?
Cl(1) Ni P(2) 103.43(3) ?
Cl(2) Ni P(2) 103.50(3) ?
Cl(1) Ni P(1) 107.65(3) ?
Cl(2) Ni P(1) 114.81(3) ?
P(2) Ni P(1) 101.22(2) ?
C(121) P(1) C(111) 105.36(12) ?
C(121) P(1) C(131) 102.14(12) ?
C(111) P(1) C(131) 104.72(13) ?
C(121) P(1) Ni 112.09(9) ?
C(111) P(1) Ni 113.72(8) ?
C(131) P(1) Ni 117.49(9) ?
C(231) P(2) C(221) 104.71(11) ?
C(231) P(2) C(211) 107.88(11) ?
C(221) P(2) C(211) 103.72(11) ?
C(231) P(2) Ni 117.52(8) ?
C(221) P(2) Ni 109.65(8) ?
C(211) P(2) Ni 112.23(8) ?
C(112) O(12) C(212) 114.66(17) ?
C(112) C(111) C(116) 118.2(2) ?
C(112) C(111) P(1) 117.93(18) ?
C(116) C(111) P(1) 123.68(19) ?
C(113) C(112) O(12) 122.2(2) ?
C(113) C(112) C(111) 121.4(2) ?
O(12) C(112) C(111) 116.3(2) ?
C(114) C(113) C(112) 119.0(2) ?
C(113) C(114) C(115) 120.9(2) ?
C(114) C(115) C(116) 119.9(2) ?
C(115) C(116) C(111) 120.5(2) ?
C(126) C(121) C(122) 119.0(3) ?
C(126) C(121) P(1) 117.5(2) ?
C(122) C(121) P(1) 123.4(2) ?
C(123) C(122) C(121) 119.8(3) ?
C(124) C(123) C(122) 120.8(3) ?
C(123) C(124) C(125) 120.3(3) ?
C(126) C(125) C(124) 119.3(3) ?
C(121) C(126) C(125) 120.8(3) ?
C(132) C(131) C(136) 119.3(2) ?
C(132) C(131) P(1) 120.9(2) ?
C(136) C(131) P(1) 119.8(2) ?
C(131) C(132) C(133) 120.6(3) ?
C(134) C(133) C(132) 118.9(3) ?
C(135) C(134) C(133) 120.7(3) ?
C(134) C(135) C(136) 120.7(3) ?
C(135) C(136) C(131) 119.9(3) ?
C(216) C(211) C(212) 117.5(2) ?
C(216) C(211) P(2) 121.70(18) ?
C(212) C(211) P(2) 120.37(17) ?
C(213) C(212) O(12) 118.8(2) ?
C(213) C(212) C(211) 121.5(2) ?
O(12) C(212) C(211) 119.6(2) ?
C(212) C(213) C(214) 119.7(2) ?
C(213) C(214) C(215) 120.0(2) ?
C(214) C(215) C(216) 119.7(2) ?
C(215) C(216) C(211) 121.3(2) ?
C(222) C(221) C(226) 119.2(2) ?
C(222) C(221) P(2) 122.26(19) ?
C(226) C(221) P(2) 118.50(19) ?
C(223) C(222) C(221) 120.2(3) ?
C(224) C(223) C(222) 120.3(3) ?
C(223) C(224) C(225) 120.0(3) ?
C(226) C(225) C(224) 120.2(3) ?
C(225) C(226) C(221) 120.0(3) ?
C(236) C(231) C(232) 119.4(2) ?
C(236) C(231) P(2) 122.81(19) ?
C(232) C(231) P(2) 117.75(19) ?
C(233) C(232) C(231) 119.8(3) ?
C(234) C(233) C(232) 120.0(3) ?
C(235) C(234) C(233) 120.1(3) ?
C(234) C(235) C(236) 120.8(3) ?
C(235) C(236) C(231) 119.9(3) ?

loop_
_geom_bond_atom_site_label_1
_geom_bond_atom_site_label_2
_geom_bond_distance
_geom_bond_publ_flag
Ni Cl(1) 2.2080(7) ?
Ni Cl(2) 2.2177(7) ?
Ni P(2) 2.3053(7) ?
Ni P(1) 2.3308(7) ?
P(1) C(121) 1.817(3) ?
P(1) C(111) 1.823(3) ?
P(1) C(131) 1.826(3) ?
P(2) C(231) 1.815(2) ?
P(2) C(221) 1.822(2) ?
P(2) C(211) 1.825(2) ?
O(12) C(112) 1.389(3) ?
O(12) C(212) 1.396(3) ?
C(111) C(112) 1.398(3) ?
C(111) C(116) 1.398(4) ?
C(112) C(113) 1.386(3) ?
C(113) C(114) 1.384(4) ?
C(114) C(115) 1.379(4) ?
C(115) C(116) 1.388(4) ?
C(121) C(126) 1.390(4) ?
C(121) C(122) 1.401(4) ?
C(122) C(123) 1.389(4) ?
C(123) C(124) 1.366(5) ?
C(124) C(125) 1.395(5) ?
C(125) C(126) 1.388(4) ?
C(131) C(132) 1.385(4) ?
C(131) C(136) 1.395(4) ?
C(132) C(133) 1.397(4) ?
C(133) C(134) 1.389(5) ?
C(134) C(135) 1.364(5) ?
C(135) C(136) 1.380(4) ?
C(211) C(216) 1.393(3) ?
C(211) C(212) 1.402(3) ?
C(212) C(213) 1.381(3) ?
C(213) C(214) 1.384(4) ?
C(214) C(215) 1.386(4) ?
C(215) C(216) 1.389(3) ?
C(221) C(222) 1.392(3) ?
C(221) C(226) 1.399(4) ?
C(222) C(223) 1.385(4) ?
C(223) C(224) 1.374(4) ?
C(224) C(225) 1.389(5) ?
C(225) C(226) 1.379(4) ?
C(231) C(236) 1.390(3) ?
C(231) C(232) 1.402(4) ?
C(232) C(233) 1.387(4) ?
C(233) C(234) 1.386(5) ?
C(234) C(235) 1.372(5) ?
C(235) C(236) 1.383(4) ?
